data_7235341
loop_
_publ_author_name
'Wang, Hua'
'Liang, Yan'
'Wang, Yike'
'Xie, Huanling'
'Feng, Linglong'
'Lu, Haifeng'
'Feng, Shengyu'

_publ_section_title
;
 The strategy to improve thermal and optical properties of
 diphenylfluoranthene based on silicon-cored derivatives
;
_journal_issue 33
_journal_name_full 'RSC Advances'
_journal_page_first 17171
_journal_paper_doi 10.1039/c3ra47751g
_journal_volume 4
_journal_year 2014
_chemical_formula_sum 'C H Si'
_chemical_formula_weight 41.11
_space_group_IT_number 2
_space_group_name_Hall '-P 1'
_space_group_name_H-M_alt 'P -1'
_atom_sites_solution_hydrogens geom
_atom_sites_solution_primary direct
_atom_sites_solution_secondary difmap
_audit_creation_method SHELXL-97
_cell_angle_alpha 89.774(3)
_cell_angle_beta 76.306(3)
_cell_angle_gamma 79.437(2)
_cell_formula_units_Z 55
_cell_length_a 10.7328(18)
_cell_length_b 14.526(2)
_cell_length_c 16.453(3)
_cell_measurement_temperature 273(2)
_cell_volume 2447.9(7)
_computing_structure_refinement 'SHELXL-97 (Sheldrick, 1997)'
_computing_structure_solution 'SHELXS-97 (Sheldrick, 1990)'
_diffrn_ambient_temperature 273(2)
_diffrn_measured_fraction_theta_full 0.928
_diffrn_measured_fraction_theta_max 0.928
_diffrn_radiation_monochromator graphite
_diffrn_radiation_source 'fine-focus sealed tube'
_diffrn_radiation_type MoK\a
_diffrn_radiation_wavelength 0.71073
_diffrn_reflns_av_R_equivalents 0.0187
_diffrn_reflns_av_sigmaI/netI 0.0517
_diffrn_reflns_limit_h_max 13
_diffrn_reflns_limit_h_min -10
_diffrn_reflns_limit_k_max 18
_diffrn_reflns_limit_k_min -18
_diffrn_reflns_limit_l_max 21
_diffrn_reflns_limit_l_min -13
_diffrn_reflns_number 14506
_diffrn_reflns_theta_full 27.67
_diffrn_reflns_theta_max 27.67
_diffrn_reflns_theta_min 1.27
_exptl_absorpt_coefficient_mu 0.724
_exptl_absorpt_correction_T_max 0.9311
_exptl_absorpt_correction_T_min 0.8688
_exptl_crystal_density_diffrn 1.534
_exptl_crystal_density_method 'not measured'
_exptl_crystal_F_000 1155
_exptl_crystal_size_max 0.20
_exptl_crystal_size_mid 0.15
_exptl_crystal_size_min 0.10
_refine_diff_density_max 0.243
_refine_diff_density_min -0.247
_refine_diff_density_rms 0.061
_refine_ls_extinction_method none
_refine_ls_goodness_of_fit_ref 1.007
_refine_ls_hydrogen_treatment mixed
_refine_ls_matrix_type full
_refine_ls_number_parameters 622
_refine_ls_number_reflns 10607
_refine_ls_number_restraints 0
_refine_ls_restrained_S_all 1.007
_refine_ls_R_factor_all 0.0936
_refine_ls_R_factor_gt 0.0531
_refine_ls_shift/su_max 0.186
_refine_ls_shift/su_mean 0.015
_refine_ls_structure_factor_coef Fsqd
_refine_ls_weighting_details 'calc w=1/[\s^2^(Fo^2^)+(0.1000P)^2^+0.0000P] where P=(Fo^2^+2Fc^2^)/3'
_refine_ls_weighting_scheme calc
_refine_ls_wR_factor_gt 0.1442
_refine_ls_wR_factor_ref 0.1752
_reflns_number_gt 6659
_reflns_number_total 10607
_reflns_threshold_expression >2sigma(I)
_cod_data_source_file c3ra47751g2.cif
_cod_data_source_block test
_cod_original_cell_volume 2447.7(7)
_cod_database_code 7235341

loop_
_symmetry_equiv_pos_as_xyz
'x, y, z'
'-x, -y, -z'

loop_
_atom_site_label
_atom_site_type_symbol
_atom_site_fract_x
_atom_site_fract_y
_atom_site_fract_z
_atom_site_U_iso_or_equiv
_atom_site_adp_type
_atom_site_occupancy
_atom_site_symmetry_multiplicity
_atom_site_calc_flag
_atom_site_refinement_flags
Si1 Si 0.76149(5) 0.73073(4) 0.26047(4) 0.03982(16) Uani 1 1 d .
C1 C 0.51758(19) 1.14086(14) 0.37271(12) 0.0421(5) Uani 1 1 d .
C2 C 0.93227(19) 0.75712(14) 0.09938(13) 0.0415(5) Uani 1 1 d .
C3 C 0.59394(18) 1.04526(13) 0.35059(12) 0.0388(4) Uani 1 1 d .
C4 C 0.69787(19) 0.85907(14) 0.28997(12) 0.0416(5) Uani 1 1 d .
C5 C 0.75742(19) 0.57426(14) -0.03061(13) 0.0433(5) Uani 1 1 d .
C6 C 0.88559(19) 0.67545(14) 0.31859(13) 0.0415(5) Uani 1 1 d .
C7 C 0.60011(19) 0.91345(14) 0.25584(12) 0.0406(5) Uani 1 1 d .
C8 C 0.82356(19) 0.63415(14) 0.01231(13) 0.0410(5) Uani 1 1 d .
C9 C 0.69746(19) 0.99532(14) 0.37921(12) 0.0392(4) Uani 1 1 d .
C10 C 0.74472(19) 0.90256(14) 0.34958(12) 0.0426(5) Uani 1 1 d .
H10A H 0.8110 0.8676 0.3705 0.051 Uiso 1 1 calc R
C11 C 0.92639(19) 0.67552(14) -0.02994(13) 0.0406(5) Uani 1 1 d .
C12 C 0.98024(19) 0.73664(14) 0.01392(13) 0.0431(5) Uani 1 1 d .
C13 C 0.54684(18) 1.00446(14) 0.28830(12) 0.0405(5) Uani 1 1 d .
C14 C 0.7810(2) 0.65218(14) 0.09852(13) 0.0427(5) Uani 1 1 d .
H14A H 0.7147 0.6230 0.1278 0.051 Uiso 1 1 calc R
C15 C 0.83190(19) 0.71157(14) 0.14410(13) 0.0414(5) Uani 1 1 d .
C16 C 0.7598(2) 1.03885(14) 0.43762(13) 0.0442(5) Uani 1 1 d .
C17 C 0.5612(2) 0.87941(15) 0.18066(14) 0.0507(5) Uani 1 1 d .
C18 C 0.43971(19) 1.07522(14) 0.26897(13) 0.0440(5) Uani 1 1 d .
C19 C 1.0007(2) 0.66645(15) -0.11828(13) 0.0451(5) Uani 1 1 d .
C20 C 0.62379(19) 0.66547(14) 0.30098(13) 0.0438(5) Uani 1 1 d .
C21 C 0.9830(2) 0.82968(15) 0.14010(14) 0.0467(5) Uani 1 1 d .
C22 C 1.0971(2) 0.72185(16) -0.12446(14) 0.0495(5) Uani 1 1 d .
C23 C 0.8634(2) 0.68735(17) 0.40553(14) 0.0530(6) Uani 1 1 d .
H23A H 0.7885 0.7275 0.4347 0.064 Uiso 1 1 calc R
C24 C 0.42704(19) 1.15459(14) 0.32196(13) 0.0442(5) Uani 1 1 d .
C25 C 0.3375(2) 1.23793(16) 0.32293(15) 0.0546(6) Uani 1 1 d .
C26 C 0.5179(2) 1.21311(15) 0.42645(14) 0.0524(5) Uani 1 1 d .
H26A H 0.5752 1.2060 0.4615 0.063 Uiso 1 1 calc R
C27 C 0.9986(2) 0.61224(16) 0.27914(15) 0.0525(5) Uani 1 1 d .
H27A H 1.0164 0.6012 0.2215 0.063 Uiso 1 1 calc R
C28 C 1.0909(2) 0.76599(16) -0.04674(14) 0.0494(5) Uani 1 1 d .
C29 C 0.9987(2) 0.61637(16) -0.18888(14) 0.0522(5) Uani 1 1 d .
H29A H 0.9379 0.5777 -0.1867 0.063 Uiso 1 1 calc R
C30 C 0.6387(2) 0.56944(16) 0.28408(16) 0.0569(6) Uani 1 1 d .
H30A H 0.7153 0.5383 0.2482 0.068 Uiso 1 1 calc R
C31 C 0.3429(2) 1.31124(16) 0.37756(17) 0.0626(7) Uani 1 1 d .
H31A H 0.2870 1.3687 0.3795 0.075 Uiso 1 1 calc R
C32 C 0.3572(2) 1.07907(17) 0.21621(16) 0.0566(6) Uani 1 1 d .
H32A H 0.3625 1.0283 0.1805 0.068 Uiso 1 1 calc R
C33 C 0.6860(2) 0.61184(18) -0.08683(15) 0.0591(6) Uani 1 1 d .
H33A H 0.6814 0.6748 -0.0989 0.071 Uiso 1 1 calc R
C34 C 0.5084(2) 0.70878(17) 0.35679(16) 0.0583(6) Uani 1 1 d .
H34A H 0.4957 0.7725 0.3701 0.070 Uiso 1 1 calc R
C35 C 1.0906(2) 0.62472(19) -0.26456(15) 0.0643(7) Uani 1 1 d .
H35A H 1.0877 0.5923 -0.3125 0.077 Uiso 1 1 calc R
C36 C 1.1843(2) 0.81833(18) -0.04233(17) 0.0629(7) Uani 1 1 d .
H36A H 1.1839 0.8479 0.0078 0.075 Uiso 1 1 calc R
C37 C 1.0677(2) 0.80787(19) 0.19132(15) 0.0607(6) Uani 1 1 d .
H37A H 1.0969 0.7454 0.2010 0.073 Uiso 1 1 calc R
C38 C 1.1921(2) 0.72885(19) -0.19802(16) 0.0613(6) Uani 1 1 d .
C39 C 0.2637(2) 1.1624(2) 0.21760(18) 0.0691(7) Uani 1 1 d .
H39A H 0.2071 1.1651 0.1824 0.083 Uiso 1 1 calc R
C40 C 1.0845(2) 0.56585(18) 0.32262(17) 0.0666(7) Uani 1 1 d .
H40A H 1.1588 0.5245 0.2943 0.080 Uiso 1 1 calc R
C41 C 0.4294(3) 1.29848(17) 0.42744(17) 0.0642(7) Uani 1 1 d .
H41A H 0.4301 1.3476 0.4633 0.077 Uiso 1 1 calc R
C42 C 0.5429(2) 0.51940(19) 0.3191(2) 0.0739(8) Uani 1 1 d .
H42A H 0.5547 0.4557 0.3058 0.089 Uiso 1 1 calc R
C43 C 0.8385(2) 1.10360(18) 0.40860(16) 0.0643(7) Uani 1 1 d .
H43A H 0.8510 1.1203 0.3530 0.077 Uiso 1 1 calc R
C44 C 0.9495(2) 0.6412(2) 0.44941(16) 0.0666(7) Uani 1 1 d .
H44A H 0.9325 0.6511 0.5071 0.080 Uiso 1 1 calc R
C45 C 1.1838(3) 0.6789(2) -0.26965(17) 0.0692(7) Uani 1 1 d .
H45A H 1.2423 0.6829 -0.3207 0.083 Uiso 1 1 calc R
C46 C 0.7620(3) 0.48083(17) -0.01326(17) 0.0656(7) Uani 1 1 d .
H46A H 0.8081 0.4542 0.0249 0.079 Uiso 1 1 calc R
C47 C 0.4680(3) 0.82350(19) 0.1864(2) 0.0753(8) Uani 1 1 d .
H47A H 0.4266 0.8046 0.2383 0.090 Uiso 1 1 calc R
C48 C 0.8810(3) 1.1192(2) 0.5431(2) 0.0855(9) Uani 1 1 d .
H48A H 0.9222 1.1453 0.5785 0.103 Uiso 1 1 calc R
C49 C 0.6172(3) 0.9075(2) 0.10299(17) 0.0815(9) Uani 1 1 d .
H49A H 0.6775 0.9470 0.0980 0.098 Uiso 1 1 calc R
C50 C 0.6281(3) 0.4644(2) -0.10800(19) 0.0807(9) Uani 1 1 d .
H50A H 0.5852 0.4274 -0.1338 0.097 Uiso 1 1 calc R
C51 C 0.6212(3) 0.5574(2) -0.12554(17) 0.0729(8) Uani 1 1 d .
H51A H 0.5735 0.5837 -0.1630 0.087 Uiso 1 1 calc R
C52 C 1.0695(3) 0.9693(2) 0.2159(2) 0.0867(10) Uani 1 1 d .
H52A H 1.0965 1.0157 0.2426 0.104 Uiso 1 1 calc R
C53 C 0.6977(3) 0.4263(2) -0.0528(2) 0.0884(10) Uani 1 1 d .
H53A H 0.7024 0.3632 -0.0413 0.106 Uiso 1 1 calc R
C54 C 0.7430(3) 1.0152(2) 0.51995(15) 0.0703(7) Uani 1 1 d .
H54A H 0.6914 0.9714 0.5405 0.084 Uiso 1 1 calc R
C55 C 1.1102(3) 0.8778(2) 0.22881(18) 0.0784(8) Uani 1 1 d .
H55A H 1.1675 0.8615 0.2632 0.094 Uiso 1 1 calc R
C56 C 1.0603(2) 0.5807(2) 0.40784(18) 0.0734(8) Uani 1 1 d .
H56A H 1.1186 0.5499 0.4373 0.088 Uiso 1 1 calc R
C57 C 0.4123(2) 0.6587(2) 0.39283(19) 0.0775(8) Uani 1 1 d .
H57A H 0.3362 0.6888 0.4298 0.093 Uiso 1 1 calc R
C58 C 1.2804(3) 0.8259(2) -0.11564(19) 0.0777(8) Uani 1 1 d .
H58A H 1.3433 0.8614 -0.1129 0.093 Uiso 1 1 calc R
C59 C 0.2536(2) 1.23857(18) 0.26834(18) 0.0676(7) Uani 1 1 d .
H59A H 0.1908 1.2916 0.2671 0.081 Uiso 1 1 calc R
C60 C 1.2855(3) 0.7836(2) -0.19062(19) 0.0776(8) Uani 1 1 d .
H60A H 1.3509 0.7908 -0.2373 0.093 Uiso 1 1 calc R
C61 C 0.9454(3) 0.92367(18) 0.1255(2) 0.0783(9) Uani 1 1 d .
H61A H 0.8905 0.9409 0.0896 0.094 Uiso 1 1 calc R
C62 C 0.4368(4) 0.7959(3) 0.1142(3) 0.1100(14) Uani 1 1 d .
H62A H 0.3739 0.7586 0.1186 0.132 Uiso 1 1 calc R
C63 C 0.4298(3) 0.5641(2) 0.3737(2) 0.0851(9) Uani 1 1 d .
H63A H 0.3654 0.5305 0.3977 0.102 Uiso 1 1 calc R
C64 C 0.8028(4) 1.0565(3) 0.57248(19) 0.0955(11) Uani 1 1 d .
H64A H 0.7893 1.0412 0.6284 0.115 Uiso 1 1 calc R
C65 C 0.8990(3) 1.1439(2) 0.4615(2) 0.0790(8) Uani 1 1 d .
H65A H 0.9514 1.1873 0.4414 0.095 Uiso 1 1 calc R
C66 C 0.5852(4) 0.8778(3) 0.0320(2) 0.1199(15) Uani 1 1 d .
H66A H 0.6254 0.8965 -0.0203 0.144 Uiso 1 1 calc R
C67 C 0.9894(3) 0.9925(2) 0.1642(2) 0.0937(11) Uani 1 1 d .
H67A H 0.9631 1.0552 0.1542 0.112 Uiso 1 1 calc R
C69 C 0.4951(5) 0.8215(3) 0.0381(3) 0.1289(19) Uani 1 1 d .
H69A H 0.4741 0.8012 -0.0097 0.155 Uiso 1 1 calc R

loop_
_atom_site_aniso_label
_atom_site_aniso_U_11
_atom_site_aniso_U_22
_atom_site_aniso_U_33
_atom_site_aniso_U_23
_atom_site_aniso_U_13
_atom_site_aniso_U_12
Si1 0.0425(3) 0.0385(3) 0.0419(3) 0.0009(2) -0.0149(2) -0.0099(2)
C1 0.0421(11) 0.0403(11) 0.0404(11) 0.0052(9) -0.0033(9) -0.0079(9)
C2 0.0419(11) 0.0395(11) 0.0482(12) 0.0048(9) -0.0169(9) -0.0128(9)
C3 0.0408(10) 0.0377(10) 0.0388(11) 0.0025(8) -0.0091(8) -0.0105(8)
C4 0.0439(11) 0.0430(11) 0.0416(11) 0.0031(9) -0.0157(9) -0.0108(9)
C5 0.0421(11) 0.0438(12) 0.0444(12) -0.0057(9) -0.0088(9) -0.0110(9)
C6 0.0405(10) 0.0417(11) 0.0450(12) 0.0035(9) -0.0130(9) -0.0109(9)
C7 0.0426(11) 0.0425(11) 0.0417(11) 0.0039(9) -0.0179(9) -0.0108(9)
C8 0.0418(11) 0.0383(11) 0.0458(12) 0.0001(9) -0.0144(9) -0.0094(8)
C9 0.0431(11) 0.0412(11) 0.0368(10) 0.0016(8) -0.0139(9) -0.0112(9)
C10 0.0455(11) 0.0417(11) 0.0455(12) 0.0042(9) -0.0202(9) -0.0082(9)
C11 0.0393(10) 0.0412(11) 0.0429(11) 0.0036(9) -0.0128(9) -0.0073(8)
C12 0.0426(11) 0.0425(11) 0.0481(12) 0.0076(9) -0.0141(9) -0.0135(9)
C13 0.0388(10) 0.0417(11) 0.0439(11) 0.0059(9) -0.0142(9) -0.0092(9)
C14 0.0464(11) 0.0421(11) 0.0436(12) 0.0023(9) -0.0124(9) -0.0162(9)
C15 0.0424(11) 0.0402(11) 0.0448(11) 0.0000(9) -0.0154(9) -0.0096(9)
C16 0.0464(11) 0.0431(11) 0.0463(12) -0.0029(9) -0.0182(10) -0.0069(9)
C17 0.0542(13) 0.0497(13) 0.0546(14) -0.0060(10) -0.0316(11) -0.0014(10)
C18 0.0389(10) 0.0448(12) 0.0508(12) 0.0110(10) -0.0137(9) -0.0106(9)
C19 0.0418(11) 0.0437(12) 0.0485(12) 0.0055(9) -0.0114(9) -0.0039(9)
C20 0.0430(11) 0.0447(12) 0.0469(12) 0.0016(9) -0.0162(9) -0.0091(9)
C21 0.0448(11) 0.0485(12) 0.0523(13) 0.0006(10) -0.0139(10) -0.0198(10)
C22 0.0433(11) 0.0544(13) 0.0507(13) 0.0120(10) -0.0112(10) -0.0090(10)
C23 0.0470(12) 0.0614(14) 0.0480(13) 0.0094(11) -0.0106(10) -0.0048(10)
C24 0.0388(10) 0.0443(12) 0.0477(12) 0.0095(9) -0.0058(9) -0.0094(9)
C25 0.0452(12) 0.0509(14) 0.0624(15) 0.0158(11) -0.0058(11) -0.0052(10)
C26 0.0559(13) 0.0483(13) 0.0487(13) -0.0026(10) -0.0059(11) -0.0074(10)
C27 0.0514(13) 0.0527(13) 0.0521(13) 0.0007(10) -0.0132(11) -0.0053(11)
C28 0.0442(11) 0.0550(13) 0.0544(13) 0.0159(10) -0.0168(10) -0.0171(10)
C29 0.0504(12) 0.0528(13) 0.0486(13) -0.0006(10) -0.0099(10) 0.0001(10)
C30 0.0516(13) 0.0452(13) 0.0702(16) 0.0032(11) -0.0069(12) -0.0097(10)
C31 0.0600(14) 0.0431(13) 0.0736(17) 0.0032(12) -0.0050(13) 0.0045(11)
C32 0.0541(13) 0.0567(14) 0.0666(15) 0.0145(12) -0.0280(12) -0.0128(11)
C33 0.0680(15) 0.0580(14) 0.0597(15) 0.0017(12) -0.0275(13) -0.0173(12)
C34 0.0512(13) 0.0548(14) 0.0663(16) -0.0070(12) -0.0080(12) -0.0113(11)
C35 0.0632(15) 0.0701(17) 0.0496(14) -0.0020(12) -0.0060(12) 0.0028(13)
C36 0.0602(14) 0.0725(16) 0.0675(16) 0.0216(13) -0.0233(13) -0.0317(13)
C37 0.0687(15) 0.0719(16) 0.0552(14) 0.0107(12) -0.0265(12) -0.0333(13)
C38 0.0500(13) 0.0717(16) 0.0578(15) 0.0175(12) -0.0065(11) -0.0088(12)
C39 0.0581(15) 0.0720(18) 0.0869(19) 0.0258(15) -0.0382(14) -0.0103(13)
C40 0.0485(13) 0.0680(17) 0.0754(18) 0.0044(13) -0.0135(13) 0.0075(12)
C41 0.0705(16) 0.0466(14) 0.0657(16) -0.0066(12) -0.0041(13) -0.0023(12)
C42 0.0604(16) 0.0517(15) 0.108(2) 0.0043(14) -0.0100(16) -0.0191(12)
C43 0.0734(16) 0.0696(17) 0.0583(15) 0.0004(12) -0.0193(13) -0.0305(14)
C44 0.0653(16) 0.0864(19) 0.0485(14) 0.0151(13) -0.0183(12) -0.0095(14)
C45 0.0609(15) 0.0797(18) 0.0555(16) 0.0119(13) 0.0008(12) -0.0033(14)
C46 0.0798(17) 0.0467(14) 0.0840(19) 0.0027(13) -0.0399(15) -0.0202(12)
C47 0.0827(18) 0.0627(16) 0.102(2) -0.0002(15) -0.0595(17) -0.0189(14)
C48 0.091(2) 0.103(2) 0.081(2) -0.0215(18) -0.0448(18) -0.0306(18)
C49 0.0772(18) 0.120(3) 0.0540(16) 0.0033(16) -0.0307(14) -0.0167(18)
C50 0.090(2) 0.082(2) 0.087(2) -0.0145(17) -0.0380(18) -0.0353(17)
C51 0.0764(18) 0.086(2) 0.0684(17) -0.0039(15) -0.0362(15) -0.0216(15)
C52 0.087(2) 0.087(2) 0.097(2) -0.0240(18) -0.0184(18) -0.0473(18)
C53 0.115(2) 0.0540(16) 0.118(3) 0.0015(16) -0.059(2) -0.0317(16)
C54 0.0916(19) 0.0873(19) 0.0474(14) 0.0089(13) -0.0271(14) -0.0431(16)
C55 0.0862(19) 0.102(2) 0.0672(18) 0.0016(16) -0.0329(15) -0.0495(18)
C56 0.0550(15) 0.092(2) 0.0784(19) 0.0231(16) -0.0323(14) -0.0048(14)
C57 0.0490(14) 0.079(2) 0.095(2) -0.0048(16) 0.0043(14) -0.0166(13)
C58 0.0637(16) 0.100(2) 0.083(2) 0.0366(17) -0.0218(15) -0.0464(16)
C59 0.0568(15) 0.0544(15) 0.088(2) 0.0197(14) -0.0211(14) 0.0022(12)
C60 0.0565(15) 0.107(2) 0.0715(19) 0.0342(17) -0.0074(14) -0.0317(16)
C61 0.0726(17) 0.0528(15) 0.125(3) 0.0046(15) -0.0488(18) -0.0177(13)
C62 0.120(3) 0.085(2) 0.153(4) -0.034(3) -0.099(3) -0.003(2)
C63 0.0555(16) 0.0719(19) 0.126(3) 0.0081(18) -0.0048(17) -0.0301(14)
C64 0.133(3) 0.121(3) 0.0588(18) 0.0084(18) -0.0486(19) -0.059(2)
C65 0.0818(19) 0.083(2) 0.086(2) -0.0087(16) -0.0264(17) -0.0422(16)
C66 0.108(3) 0.190(4) 0.0542(19) -0.019(2) -0.0417(19) 0.020(3)
C67 0.088(2) 0.0525(17) 0.153(3) -0.0090(18) -0.046(2) -0.0222(15)
C69 0.126(3) 0.150(4) 0.118(3) -0.069(3) -0.094(3) 0.042(3)

loop_
_atom_type_symbol
_atom_type_description
_atom_type_scat_dispersion_real
_atom_type_scat_dispersion_imag
_atom_type_scat_source
C C 0.0033 0.0016 'International Tables Vol C Tables 4.2.6.8 and 6.1.1.4'
H H 0.0000 0.0000 'International Tables Vol C Tables 4.2.6.8 and 6.1.1.4'
Si Si 0.0817 0.0704 'International Tables Vol C Tables 4.2.6.8 and 6.1.1.4'

loop_
_geom_angle_atom_site_label_1
_geom_angle_atom_site_label_2
_geom_angle_atom_site_label_3
_geom_angle
C20 Si1 C15 112.95(9)
C20 Si1 C4 107.90(9)
C15 Si1 C4 111.24(9)
C20 Si1 C6 101.59(9)
C15 Si1 C6 109.90(9)
C4 Si1 C6 112.93(9)
C26 C1 C24 118.46(19)
C26 C1 C3 135.8(2)
C24 C1 C3 105.77(17)
C12 C2 C15 118.54(17)
C12 C2 C21 119.05(18)
C15 C2 C21 122.34(18)
C9 C3 C13 120.17(17)
C9 C3 C1 131.11(18)
C13 C3 C1 108.72(17)
C10 C4 C7 118.08(18)
C10 C4 Si1 119.67(15)
C7 C4 Si1 122.21(14)
C46 C5 C33 118.2(2)
C46 C5 C8 121.0(2)
C33 C5 C8 120.80(19)
C27 C6 C23 115.89(19)
C27 C6 Si1 122.08(16)
C23 C6 Si1 121.69(15)
C13 C7 C4 118.69(17)
C13 C7 C17 118.96(17)
C4 C7 C17 122.10(18)
C11 C8 C14 117.02(17)
C11 C8 C5 123.15(18)
C14 C8 C5 119.81(18)
C3 C9 C10 117.53(17)
C3 C9 C16 122.05(17)
C10 C9 C16 120.39(17)
C9 C10 C4 123.69(18)
C9 C10 H10A 118.2
C4 C10 H10A 118.2
C8 C11 C12 120.43(18)
C8 C11 C19 131.35(18)
C12 C11 C19 108.19(17)
C2 C12 C11 121.59(18)
C2 C12 C28 130.59(18)
C11 C12 C28 107.78(18)
C7 C13 C3 121.48(17)
C7 C13 C18 130.87(18)
C3 C13 C18 107.66(17)
C8 C14 C15 124.24(19)
C8 C14 H14A 117.9
C15 C14 H14A 117.9
C14 C15 C2 118.03(18)
C14 C15 Si1 119.17(15)
C2 C15 Si1 122.77(14)
C54 C16 C43 118.5(2)
C54 C16 C9 121.6(2)
C43 C16 C9 119.90(19)
C49 C17 C47 118.1(2)
C49 C17 C7 118.7(2)
C47 C17 C7 123.1(2)
C32 C18 C24 118.2(2)
C32 C18 C13 136.1(2)
C24 C18 C13 105.71(17)
C29 C19 C22 118.2(2)
C29 C19 C11 135.6(2)
C22 C19 C11 106.19(18)
C30 C20 C34 117.0(2)
C30 C20 Si1 121.30(16)
C34 C20 Si1 121.32(16)
C61 C21 C37 117.4(2)
C61 C21 C2 119.5(2)
C37 C21 C2 123.1(2)
C38 C22 C19 124.0(2)
C38 C22 C28 123.9(2)
C19 C22 C28 112.01(19)
C44 C23 C6 122.0(2)
C44 C23 H23A 119.0
C6 C23 H23A 119.0
C25 C24 C1 123.6(2)
C25 C24 C18 124.2(2)
C1 C24 C18 112.15(18)
C24 C25 C31 116.2(2)
C24 C25 C59 115.7(2)
C31 C25 C59 128.1(2)
C1 C26 C41 118.8(2)
C1 C26 H26A 120.6
C41 C26 H26A 120.6
C40 C27 C6 122.3(2)
C40 C27 H27A 118.8
C6 C27 H27A 118.8
C36 C28 C22 118.4(2)
C36 C28 C12 135.7(2)
C22 C28 C12 105.83(18)
C19 C29 C35 118.9(2)
C19 C29 H29A 120.5
C35 C29 H29A 120.5
C20 C30 C42 121.9(2)
C20 C30 H30A 119.1
C42 C30 H30A 119.1
C41 C31 C25 120.6(2)
C41 C31 H31A 119.7
C25 C31 H31A 119.7
C18 C32 C39 118.4(2)
C18 C32 H32A 120.8
C39 C32 H32A 120.8
C5 C33 C51 121.3(2)
C5 C33 H33A 119.3
C51 C33 H33A 119.3
C20 C34 C57 121.4(2)
C20 C34 H34A 119.3
C57 C34 H34A 119.3
C45 C35 C29 122.2(2)
C45 C35 H35A 118.9
C29 C35 H35A 118.9
C28 C36 C58 118.4(3)
C28 C36 H36A 120.8
C58 C36 H36A 120.8
C21 C37 C55 121.0(3)
C21 C37 H37A 119.5
C55 C37 H37A 119.5
C22 C38 C45 116.0(2)
C22 C38 C60 115.7(2)
C45 C38 C60 128.3(2)
C59 C39 C32 122.7(2)
C59 C39 H39A 118.7
C32 C39 H39A 118.7
C27 C40 C56 120.0(2)
C27 C40 H40A 120.0
C56 C40 H40A 120.0
C31 C41 C26 122.3(2)
C31 C41 H41A 118.9
C26 C41 H41A 118.9
C63 C42 C30 119.8(2)
C63 C42 H42A 120.1
C30 C42 H42A 120.1
C16 C43 C65 120.9(2)
C16 C43 H43A 119.6
C65 C43 H43A 119.6
C56 C44 C23 120.1(2)
C56 C44 H44A 120.0
C23 C44 H44A 120.0
C35 C45 C38 120.6(2)
C35 C45 H45A 119.7
C38 C45 H45A 119.7
C5 C46 C53 120.2(2)
C5 C46 H46A 119.9
C53 C46 H46A 119.9
C62 C47 C17 119.6(3)
C62 C47 H47A 120.2
C17 C47 H47A 120.2
C64 C48 C65 120.1(2)
C64 C48 H48A 120.0
C65 C48 H48A 120.0
C17 C49 C66 120.9(3)
C17 C49 H49A 119.6
C66 C49 H49A 119.6
C51 C50 C53 119.9(2)
C51 C50 H50A 120.0
C53 C50 H50A 120.0
C50 C51 C33 119.5(3)
C50 C51 H51A 120.3
C33 C51 H51A 120.3
C67 C52 C55 119.4(3)
C67 C52 H52A 120.3
C55 C52 H52A 120.3
C50 C53 C46 120.8(3)
C50 C53 H53A 119.6
C46 C53 H53A 119.6
C16 C54 C64 120.2(3)
C16 C54 H54A 119.9
C64 C54 H54A 119.9
C52 C55 C37 120.9(3)
C52 C55 H55A 119.5
C37 C55 H55A 119.5
C44 C56 C40 119.7(2)
C44 C56 H56A 120.1
C40 C56 H56A 120.1
C63 C57 C34 119.9(2)
C63 C57 H57A 120.0
C34 C57 H57A 120.0
C36 C58 C60 123.0(2)
C36 C58 H58A 118.5
C60 C58 H58A 118.5
C39 C59 C25 120.8(2)
C39 C59 H59A 119.6
C25 C59 H59A 119.6
C58 C60 C38 120.7(2)
C58 C60 H60A 119.7
C38 C60 H60A 119.7
C21 C61 C67 120.3(3)
C21 C61 H61A 119.8
C67 C61 H61A 119.8
C47 C62 C69 121.8(4)
C47 C62 H62A 119.1
C69 C62 H62A 119.1
C57 C63 C42 120.0(2)
C57 C63 H63A 120.0
C42 C63 H63A 120.0
C48 C64 C54 120.8(3)
C48 C64 H64A 119.6
C54 C64 H64A 119.6
C48 C65 C43 119.6(3)
C48 C65 H65A 120.2
C43 C65 H65A 120.2
C69 C66 C49 120.5(4)
C69 C66 H66A 119.7
C49 C66 H66A 119.7
C52 C67 C61 121.0(3)
C52 C67 H67A 119.5
C61 C67 H67A 119.5
C66 C69 C62 119.0(3)
C66 C69 H69A 120.5
C62 C69 H69A 120.5

loop_
_geom_bond_atom_site_label_1
_geom_bond_atom_site_label_2
_geom_bond_distance
Si1 C20 1.889(2)
Si1 C15 1.886(2)
Si1 C4 1.887(2)
Si1 C6 1.881(2)
C1 C26 1.376(3)
C1 C24 1.412(3)
C1 C3 1.476(3)
C2 C12 1.391(3)
C2 C15 1.422(3)
C2 C21 1.498(3)
C3 C9 1.390(3)
C3 C13 1.420(3)
C4 C10 1.403(3)
C4 C7 1.418(3)
C5 C46 1.380(3)
C5 C33 1.385(3)
C5 C8 1.493(3)
C6 C27 1.400(3)
C6 C23 1.399(3)
C7 C13 1.394(3)
C7 C17 1.508(3)
C8 C11 1.392(3)
C8 C14 1.393(3)
C9 C10 1.396(3)
C9 C16 1.495(3)
C10 H10A 0.9300
C11 C12 1.426(3)
C11 C19 1.476(3)
C12 C28 1.486(3)
C13 C18 1.489(3)
C14 C15 1.406(3)
C14 H14A 0.9300
C16 C54 1.374(3)
C16 C43 1.387(3)
C17 C49 1.372(4)
C17 C47 1.387(3)
C18 C32 1.373(3)
C18 C24 1.415(3)
C19 C29 1.379(3)
C19 C22 1.409(3)
C20 C30 1.396(3)
C20 C34 1.398(3)
C21 C61 1.388(3)
C21 C37 1.376(3)
C22 C38 1.402(3)
C22 C28 1.415(3)
C23 C44 1.381(3)
C23 H23A 0.9300
C24 C25 1.398(3)
C25 C31 1.414(3)
C25 C59 1.413(3)
C26 C41 1.415(3)
C26 H26A 0.9300
C27 C40 1.377(3)
C27 H27A 0.9300
C28 C36 1.380(3)
C29 C35 1.414(3)
C29 H29A 0.9300
C30 C42 1.381(3)
C30 H30A 0.9300
C31 C41 1.366(3)
C31 H31A 0.9300
C32 C39 1.421(3)
C32 H32A 0.9300
C33 C51 1.390(3)
C33 H33A 0.9300
C34 C57 1.388(3)
C34 H34A 0.9300
C35 C45 1.369(4)
C35 H35A 0.9300
C36 C58 1.408(4)
C36 H36A 0.9300
C37 C55 1.388(3)
C37 H37A 0.9300
C38 C45 1.415(4)
C38 C60 1.415(4)
C39 C59 1.361(4)
C39 H39A 0.9300
C40 C56 1.375(4)
C40 H40A 0.9300
C41 H41A 0.9300
C42 C63 1.380(4)
C42 H42A 0.9300
C43 C65 1.389(3)
C43 H43A 0.9300
C44 C56 1.376(4)
C44 H44A 0.9300
C45 H45A 0.9300
C46 C53 1.394(3)
C46 H46A 0.9300
C47 C62 1.387(4)
C47 H47A 0.9300
C48 C64 1.360(4)
C48 C65 1.367(4)
C48 H48A 0.9300
C49 C66 1.385(4)
C49 H49A 0.9300
C50 C51 1.372(4)
C50 C53 1.362(4)
C50 H50A 0.9300
C51 H51A 0.9300
C52 C67 1.347(4)
C52 C55 1.353(4)
C52 H52A 0.9300
C53 H53A 0.9300
C54 C64 1.389(3)
C54 H54A 0.9300
C55 H55A 0.9300
C56 H56A 0.9300
C57 C63 1.378(4)
C57 H57A 0.9300
C58 C60 1.366(4)
C58 H58A 0.9300
C59 H59A 0.9300
C60 H60A 0.9300
C61 C67 1.396(4)
C61 H61A 0.9300
C62 C69 1.345(6)
C62 H62A 0.9300
C63 H63A 0.9300
C64 H64A 0.9300
C65 H65A 0.9300
C66 C69 1.363(6)
C66 H66A 0.9300
C67 H67A 0.9300
C69 H69A 0.9300

loop_
_geom_torsion_atom_site_label_1
_geom_torsion_atom_site_label_2
_geom_torsion_atom_site_label_3
_geom_torsion_atom_site_label_4
_geom_torsion
C26 C1 C3 C9 -0.2(4)
C24 C1 C3 C9 178.5(2)
C26 C1 C3 C13 -179.2(2)
C24 C1 C3 C13 -0.5(2)
C20 Si1 C4 C10 111.67(17)
C15 Si1 C4 C10 -123.91(16)
C6 Si1 C4 C10 0.2(2)
C20 Si1 C4 C7 -66.22(18)
C15 Si1 C4 C7 58.20(18)
C6 Si1 C4 C7 -177.68(16)
C20 Si1 C6 C27 106.32(18)
C15 Si1 C6 C27 -13.5(2)
C4 Si1 C6 C27 -138.38(17)
C20 Si1 C6 C23 -66.71(19)
C15 Si1 C6 C23 173.45(17)
C4 Si1 C6 C23 48.6(2)
C10 C4 C7 C13 -5.7(3)
Si1 C4 C7 C13 172.19(15)
C10 C4 C7 C17 168.4(2)
Si1 C4 C7 C17 -13.6(3)
C46 C5 C8 C11 116.6(3)
C33 C5 C8 C11 -65.7(3)
C46 C5 C8 C14 -64.6(3)
C33 C5 C8 C14 113.1(2)
C13 C3 C9 C10 -5.1(3)
C1 C3 C9 C10 176.1(2)
C13 C3 C9 C16 173.21(18)
C1 C3 C9 C16 -5.7(3)
C3 C9 C10 C4 3.2(3)
C16 C9 C10 C4 -175.09(19)
C7 C4 C10 C9 2.2(3)
Si1 C4 C10 C9 -175.74(16)
C14 C8 C11 C12 -2.7(3)
C5 C8 C11 C12 176.16(18)
C14 C8 C11 C19 175.1(2)
C5 C8 C11 C19 -6.0(3)
C15 C2 C12 C11 3.5(3)
C21 C2 C12 C11 -173.45(18)
C15 C2 C12 C28 -173.8(2)
C21 C2 C12 C28 9.3(3)
C8 C11 C12 C2 -0.2(3)
C19 C11 C12 C2 -178.48(18)
C8 C11 C12 C28 177.62(18)
C19 C11 C12 C28 -0.6(2)
C4 C7 C13 C3 4.0(3)
C17 C7 C13 C3 -170.40(19)
C4 C7 C13 C18 -176.22(19)
C17 C7 C13 C18 9.4(3)
C9 C3 C13 C7 1.6(3)
C1 C3 C13 C7 -179.34(18)
C9 C3 C13 C18 -178.28(17)
C1 C3 C13 C18 0.8(2)
C11 C8 C14 C15 2.4(3)
C5 C8 C14 C15 -176.44(19)
C8 C14 C15 C2 0.7(3)
C8 C14 C15 Si1 178.79(16)
C12 C2 C15 C14 -3.6(3)
C21 C2 C15 C14 173.15(18)
C12 C2 C15 Si1 178.39(15)
C21 C2 C15 Si1 -4.8(3)
C20 Si1 C15 C14 -0.92(19)
C4 Si1 C15 C14 -122.44(16)
C6 Si1 C15 C14 111.74(16)
C20 Si1 C15 C2 177.02(16)
C4 Si1 C15 C2 55.50(18)
C6 Si1 C15 C2 -70.32(18)
C3 C9 C16 C54 108.7(3)
C10 C9 C16 C54 -73.1(3)
C3 C9 C16 C43 -72.5(3)
C10 C9 C16 C43 105.7(2)
C13 C7 C17 C49 78.1(3)
C4 C7 C17 C49 -96.1(3)
C13 C7 C17 C47 -99.6(3)
C4 C7 C17 C47 86.2(3)
C7 C13 C18 C32 0.2(4)
C3 C13 C18 C32 180.0(2)
C7 C13 C18 C24 179.3(2)
C3 C13 C18 C24 -0.9(2)
C8 C11 C19 C29 -0.6(4)
C12 C11 C19 C29 177.4(2)
C8 C11 C19 C22 -177.6(2)
C12 C11 C19 C22 0.4(2)
C15 Si1 C20 C30 52.5(2)
C4 Si1 C20 C30 175.84(17)
C6 Si1 C20 C30 -65.2(2)
C15 Si1 C20 C34 -134.95(18)
C4 Si1 C20 C34 -11.6(2)
C6 Si1 C20 C34 107.39(19)
C12 C2 C21 C61 72.8(3)
C15 C2 C21 C61 -104.0(3)
C12 C2 C21 C37 -106.3(3)
C15 C2 C21 C37 76.9(3)
C29 C19 C22 C38 -0.4(3)
C11 C19 C22 C38 177.2(2)
C29 C19 C22 C28 -177.54(19)
C11 C19 C22 C28 0.1(2)
C27 C6 C23 C44 1.5(3)
Si1 C6 C23 C44 174.91(19)
C26 C1 C24 C25 0.3(3)
C3 C1 C24 C25 -178.74(19)
C26 C1 C24 C18 178.89(19)
C3 C1 C24 C18 -0.1(2)
C32 C18 C24 C25 -1.5(3)
C13 C18 C24 C25 179.22(19)
C32 C18 C24 C1 179.91(19)
C13 C18 C24 C1 0.6(2)
C1 C24 C25 C31 1.2(3)
C18 C24 C25 C31 -177.3(2)
C1 C24 C25 C59 -179.5(2)
C18 C24 C25 C59 2.1(3)
C24 C1 C26 C41 -1.2(3)
C3 C1 C26 C41 177.4(2)
C23 C6 C27 C40 -1.3(3)
Si1 C6 C27 C40 -174.66(18)
C38 C22 C28 C36 -0.8(3)
C19 C22 C28 C36 176.4(2)
C38 C22 C28 C12 -177.6(2)
C19 C22 C28 C12 -0.4(2)
C2 C12 C28 C36 2.2(4)
C11 C12 C28 C36 -175.3(3)
C2 C12 C28 C22 178.2(2)
C11 C12 C28 C22 0.7(2)
C22 C19 C29 C35 -1.7(3)
C11 C19 C29 C35 -178.5(2)
C34 C20 C30 C42 1.5(4)
Si1 C20 C30 C42 174.4(2)
C24 C25 C31 C41 -1.7(3)
C59 C25 C31 C41 179.0(2)
C24 C18 C32 C39 0.0(3)
C13 C18 C32 C39 179.1(2)
C46 C5 C33 C51 -0.5(4)
C8 C5 C33 C51 -178.3(2)
C30 C20 C34 C57 -0.9(4)
Si1 C20 C34 C57 -173.8(2)
C19 C29 C35 C45 1.8(3)
C22 C28 C36 C58 0.6(3)
C12 C28 C36 C58 176.3(2)
C61 C21 C37 C55 2.0(4)
C2 C21 C37 C55 -178.9(2)
C19 C22 C38 C45 2.5(3)
C28 C22 C38 C45 179.3(2)
C19 C22 C38 C60 -176.4(2)
C28 C22 C38 C60 0.4(4)
C18 C32 C39 C59 0.7(4)
C6 C27 C40 C56 0.2(4)
C25 C31 C41 C26 0.8(4)
C1 C26 C41 C31 0.7(4)
C20 C30 C42 C63 -1.4(4)
C54 C16 C43 C65 -0.1(4)
C9 C16 C43 C65 -179.0(2)
C6 C23 C44 C56 -0.7(4)
C29 C35 C45 C38 0.4(4)
C22 C38 C45 C35 -2.4(4)
C60 C38 C45 C35 176.3(3)
C33 C5 C46 C53 1.0(4)
C8 C5 C46 C53 178.8(2)
C49 C17 C47 C62 1.7(4)
C7 C17 C47 C62 179.4(2)
C47 C17 C49 C66 -2.5(4)
C7 C17 C49 C66 179.7(3)
C53 C50 C51 C33 0.2(5)
C5 C33 C51 C50 -0.1(4)
C51 C50 C53 C46 0.3(5)
C5 C46 C53 C50 -0.9(5)
C43 C16 C54 C64 0.8(4)
C9 C16 C54 C64 179.6(3)
C67 C52 C55 C37 -1.8(5)
C21 C37 C55 C52 0.0(4)
C23 C44 C56 C40 -0.4(4)
C27 C40 C56 C44 0.6(4)
C20 C34 C57 C63 0.0(4)
C28 C36 C58 C60 -0.3(4)
C32 C39 C59 C25 0.0(4)
C24 C25 C59 C39 -1.3(3)
C31 C25 C59 C39 178.0(3)
C36 C58 C60 C38 0.0(5)
C22 C38 C60 C58 0.0(4)
C45 C38 C60 C58 -178.7(3)
C37 C21 C61 C67 -2.2(4)
C2 C21 C61 C67 178.7(3)
C17 C47 C62 C69 0.3(5)
C34 C57 C63 C42 0.2(5)
C30 C42 C63 C57 0.4(5)
C65 C48 C64 C54 1.5(5)
C16 C54 C64 C48 -1.5(5)
C64 C48 C65 C43 -0.9(5)
C16 C43 C65 C48 0.2(4)
C17 C49 C66 C69 1.4(5)
C55 C52 C67 C61 1.6(5)
C21 C61 C67 C52 0.4(5)
C49 C66 C69 C62 0.6(6)
C47 C62 C69 C66 -1.4(6)
